data_4320188
loop_
_publ_author_name
'Ulrich Kortz'
'Noha K. Al-Kassem'
'Masha G. Savelieff'
'Nisrine A. Al Kadi'
'Masahiro Sadakane'

_publ_contact_author_address
;
Department of Chemistry
American University of Beirut
Bliss street, POB 11-0236
Beirut, LEBANON
;
_publ_contact_author_email
;
ulrich.kortz@aub.edu.lb
;
_publ_contact_author_fax
;
+961 1 744 461
;
_publ_contact_author_name
;
Ulrich KORTZ
;
_publ_contact_author_phone
;
+961 3 776 439
;
_publ_section_title
;
 Synthesis and Characterization of Copper-, Zinc-, Manganese-, and
 Cobalt-Substituted Dimeric Heteropolyanions,
 [(\a-XW~9~O~33~)~2~M~3~(H~2~O)~3~]^n-^ (n = 12, X = As^III^, Sb^III^, M =
 Cu^2+^, Zn^2+^; n = 10, X = Se^IV^, Te^IV^, M = Cu^2+^) and
 [(\a-AsW~9~O~33~)~2~WO(H~2~O)M~2~(H~2~O)~2~]^10-^ (M = Zn^2+^, Mn^2+^,
 Co^2+^)
;
_journal_name_full 'Inorganic Chemistry'
_journal_page_first 4742
_journal_page_last 4749
_journal_paper_doi 10.1021/ic0101477
_journal_volume 40
_journal_year 2001
_chemical_formula_sum 'As2 Co2.2 Cs1.75 Na3 O91.5 W18.8'
_chemical_formula_weight 5501.43
_chemical_name_systematic
;
  ?
;
_space_group_IT_number 11
_symmetry_cell_setting monoclinic
_symmetry_space_group_name_Hall '-P 2yb'
_symmetry_space_group_name_H-M 'P 1 21/m 1'
_atom_sites_solution_hydrogens geom
_atom_sites_solution_primary direct
_atom_sites_solution_secondary difmap
_audit_creation_method SHELXL-97
_cell_angle_alpha 90.00
_cell_angle_beta 99.8270(10)
_cell_angle_gamma 90.00
_cell_formula_units_Z 2
_cell_length_a 13.2070(10)
_cell_length_b 19.1547(14)
_cell_length_c 18.4642(13)
_cell_measurement_reflns_used 8192
_cell_measurement_temperature 173(2)
_cell_measurement_theta_max 28.33
_cell_measurement_theta_min 1.12
_cell_volume 4602.5(6)
_computing_cell_refinement 'Bruker SMART'
_computing_data_collection 'Bruker SMART'
_computing_data_reduction 'Bruker SHELXTL'
_computing_molecular_graphics 'Bruker SHELXTL'
_computing_publication_material 'Bruker SHELXTL'
_computing_structure_refinement 'SHELXL-97 (Sheldrick, 1997)'
_computing_structure_solution 'SHELXS-97 (Sheldrick, 1990)'
_diffrn_ambient_temperature 173(2)
_diffrn_measured_fraction_theta_full 0.979
_diffrn_measured_fraction_theta_max 0.979
_diffrn_measurement_device_type 'Bruker SMART CCD area detector'
_diffrn_measurement_method 'omega scans'
_diffrn_radiation_monochromator graphite
_diffrn_radiation_source 'normal-focus sealed tube'
_diffrn_radiation_type MoK\a
_diffrn_radiation_wavelength 0.71073
_diffrn_reflns_av_R_equivalents 0.0856
_diffrn_reflns_av_sigmaI/netI 0.0618
_diffrn_reflns_limit_h_max 17
_diffrn_reflns_limit_h_min -17
_diffrn_reflns_limit_k_max 25
_diffrn_reflns_limit_k_min -24
_diffrn_reflns_limit_l_max 24
_diffrn_reflns_limit_l_min -24
_diffrn_reflns_number 52828
_diffrn_reflns_theta_full 28.33
_diffrn_reflns_theta_max 28.33
_diffrn_reflns_theta_min 1.12
_diffrn_standards_decay_% 0
_exptl_absorpt_coefficient_mu 25.290
_exptl_absorpt_correction_T_max 0.094
_exptl_absorpt_correction_T_min 0.027
_exptl_absorpt_correction_type multi-scan
_exptl_absorpt_process_details 'Blessing, 1995'
_exptl_crystal_colour green
_exptl_crystal_density_diffrn 3.970
_exptl_crystal_density_method 'not measured'
_exptl_crystal_description block
_exptl_crystal_F_000 4756
_exptl_crystal_size_max 0.40
_exptl_crystal_size_mid 0.20
_exptl_crystal_size_min 0.16
_refine_diff_density_max 8.873
_refine_diff_density_min -7.986
_refine_diff_density_rms 0.734
_refine_ls_extinction_method none
_refine_ls_goodness_of_fit_ref 1.085
_refine_ls_hydrogen_treatment mixed
_refine_ls_matrix_type full
_refine_ls_number_parameters 377
_refine_ls_number_reflns 11583
_refine_ls_number_restraints 0
_refine_ls_restrained_S_all 1.085
_refine_ls_R_factor_all 0.0657
_refine_ls_R_factor_gt 0.0543
_refine_ls_shift/su_max 0.001
_refine_ls_shift/su_mean 0.000
_refine_ls_structure_factor_coef Fsqd
_refine_ls_weighting_details 'calc w=1/[\s^2^(Fo^2^)+(0.0634P)^2^+184.0906P] where P=(Fo^2^+2Fc^2^)/3'
_refine_ls_weighting_scheme calc
_refine_ls_wR_factor_gt 0.1448
_refine_ls_wR_factor_ref 0.1561
_reflns_number_gt 9839
_reflns_number_total 11583
_reflns_threshold_expression >2sigma(I)
_cod_data_source_file ic01014777_9.cif
_cod_data_source_block csnaco2w(asw9)2
_cod_depositor_comments
;
The following automatic conversions were performed:

'_symmetry_cell_setting' value 'Monoclinic' changed to 'monoclinic'
according to the built-in table from CIF Core dictionary named
'cif_core.dic' version 2.4.1 from 2010-06-29.

Automatic conversion script
Id: cif_fix_values 1646 2011-03-28 12:23:43Z adriana 
;
_cod_original_formula_sum 'As2 Co2.20 Cs1.75 Na3 O91.50 W18.80'
_cod_database_code 4320188

loop_
_symmetry_equiv_pos_as_xyz
'x, y, z'
'-x, y+1/2, -z'
'-x, -y, -z'
'x, -y-1/2, z'

loop_
_atom_site_label
_atom_site_type_symbol
_atom_site_fract_x
_atom_site_fract_y
_atom_site_fract_z
_atom_site_U_iso_or_equiv
_atom_site_adp_type
_atom_site_occupancy
_atom_site_symmetry_multiplicity
_atom_site_calc_flag
_atom_site_refinement_flags
_atom_site_disorder_assembly
_atom_site_disorder_group
W1 W -0.29588(4) 0.65302(3) 0.20568(3) 0.01826(13) Uani 1 1 d . . .
W2 W -0.04905(6) 0.7500 0.23618(4) 0.01645(16) Uani 1 2 d S . .
W3 W -0.44503(4) 0.65390(3) 0.03853(3) 0.01558(12) Uani 1 1 d . . .
W4 W -0.22214(4) 0.56623(3) 0.06503(3) 0.01503(12) Uani 1 1 d . . .
W5 W 0.02190(4) 0.66261(3) 0.09448(3) 0.01428(12) Uani 1 1 d . . .
W6 W -0.44920(4) 0.65433(3) -0.29924(3) 0.02052(13) Uani 1 1 d . . .
W7 W -0.22605(4) 0.56670(3) -0.27243(3) 0.01835(13) Uani 1 1 d . . .
W8 W 0.01799(4) 0.66282(3) -0.24462(3) 0.01608(12) Uani 1 1 d . . .
W9 W -0.30236(5) 0.65357(3) -0.43188(3) 0.02039(13) Uani 1 1 d . . .
W10 W -0.05549(6) 0.7500 -0.40381(4) 0.01755(16) Uani 1 2 d S . .
Co1 Co -0.40304(19) 0.7500 -0.12484(9) 0.0331(5) Uani 0.70 2 d SP . .
W11 W -0.40304(19) 0.7500 -0.12484(9) 0.0331(5) Uani 0.30 2 d SP . .
Co2 Co -0.12216(10) 0.63924(7) -0.09159(6) 0.0221(3) Uani 0.75 1 d P . .
W12 W -0.12216(10) 0.63924(7) -0.09159(6) 0.0221(3) Uani 0.25 1 d P . .
As1 As -0.21477(13) 0.7500 0.04752(10) 0.0120(3) Uani 1 2 d S . .
As2 As -0.21901(14) 0.7500 -0.25356(10) 0.0126(3) Uani 1 2 d S . .
Cs1 Cs -0.2214(4) 0.7500 -0.6039(2) 0.0562(10) Uani 0.50 2 d SP . .
Cs2 Cs 0.03613(19) 0.45807(12) -0.27632(14) 0.0415(5) Uani 0.50 1 d P . .
Cs3 Cs -0.4231(7) 0.7500 -0.6273(5) 0.068(3) Uani 0.25 2 d SP . .
Na1 Na 0.0820(6) 0.7500 -0.0701(5) 0.0260(18) Uani 1 2 d S . .
Na2 Na -0.3650(5) 0.5725(3) -0.1195(3) 0.0247(12) Uani 1 1 d . . .
O1AS O -0.0943(11) 0.7500 0.1098(7) 0.017(3) Uiso 1 2 d S . .
O2AS O -0.2745(7) 0.6801(5) 0.0886(5) 0.0154(18) Uiso 1 1 d . . .
O3AS O -0.0979(10) 0.7500 -0.2866(7) 0.016(3) Uiso 1 2 d S . .
O4AS O -0.2797(8) 0.6792(5) -0.3084(5) 0.0175(19) Uiso 1 1 d . . .
O1A O -0.3285(12) 0.7500 0.2128(8) 0.023(3) Uiso 1 2 d S . .
O1T O -0.3210(9) 0.6238(6) 0.2882(6) 0.030(2) Uiso 1 1 d . . .
O2T O 0.0028(12) 0.7500 0.3266(8) 0.025(3) Uiso 1 2 d S . .
O3A O -0.4684(12) 0.7500 0.0568(8) 0.023(3) Uiso 1 2 d S . .
O3T O -0.5692(9) 0.6225(6) 0.0171(6) 0.025(2) Uiso 1 1 d . . .
O3C1 O -0.4119(8) 0.6777(5) -0.0505(5) 0.0178(19) Uiso 1 1 d . . .
O4C2 O -0.2073(8) 0.5980(5) -0.0267(5) 0.019(2) Uiso 1 1 d . . .
O4T O -0.1920(8) 0.4784(5) 0.0602(5) 0.022(2) Uiso 1 1 d . . .
O5A O 0.0974(11) 0.7500 0.0938(8) 0.021(3) Uiso 1 2 d S . .
O5C2 O -0.0268(8) 0.6698(5) -0.0042(5) 0.0171(19) Uiso 1 1 d . . .
O5T O 0.1192(8) 0.6027(5) 0.0983(5) 0.022(2) Uiso 1 1 d . . .
O6A O -0.4725(12) 0.7500 -0.3241(8) 0.023(3) Uiso 1 2 d S . .
O6C1 O -0.4148(9) 0.6790(6) -0.2015(6) 0.026(2) Uiso 1 1 d . . .
O6T O -0.5721(9) 0.6235(6) -0.3075(6) 0.032(3) Uiso 1 1 d . . .
O7C2 O -0.2103(8) 0.5979(5) -0.1785(5) 0.020(2) Uiso 1 1 d . . .
O7T O -0.2042(9) 0.4790(6) -0.2637(6) 0.026(2) Uiso 1 1 d . . .
O8A O 0.0904(12) 0.7500 -0.2252(8) 0.022(3) Uiso 1 2 d S . .
O8C2 O -0.0272(8) 0.6709(5) -0.1567(5) 0.022(2) Uiso 1 1 d . . .
O8T O 0.1198(9) 0.6048(6) -0.2274(6) 0.026(2) Uiso 1 1 d . . .
O9A O -0.3349(12) 0.7500 -0.4470(8) 0.022(3) Uiso 1 2 d S . .
O9T O -0.3300(10) 0.6236(6) -0.5199(6) 0.033(3) Uiso 1 1 d . . .
O10T O -0.0022(13) 0.7500 -0.4828(8) 0.028(3) Uiso 1 2 d S . .
O12 O -0.1560(8) 0.6822(5) 0.2342(5) 0.020(2) Uiso 1 1 d . . .
O13 O -0.4267(8) 0.6383(5) 0.1462(5) 0.021(2) Uiso 1 1 d . . .
O14 O -0.2489(8) 0.5693(5) 0.1684(6) 0.023(2) Uiso 1 1 d . . .
O25 O 0.0335(8) 0.6796(5) 0.2016(5) 0.0195(19) Uiso 1 1 d . . .
O34 O -0.3684(8) 0.5675(5) 0.0373(6) 0.023(2) Uiso 1 1 d . . .
O45 O -0.0888(8) 0.6014(5) 0.1044(5) 0.0187(19) Uiso 1 1 d . . .
O67 O -0.3733(9) 0.5677(6) -0.2792(6) 0.030(2) Uiso 1 1 d . . .
O69 O -0.4327(9) 0.6389(6) -0.4027(6) 0.028(2) Uiso 1 1 d . . .
O78 O -0.0922(8) 0.6006(5) -0.2794(5) 0.021(2) Uiso 1 1 d . . .
O79 O -0.2540(9) 0.5697(5) -0.3820(6) 0.025(2) Uiso 1 1 d . . .
O810 O 0.0268(8) 0.6801(5) -0.3498(5) 0.023(2) Uiso 1 1 d . . .
O910 O -0.1634(8) 0.6827(5) -0.4267(6) 0.024(2) Uiso 1 1 d . . .
O1CW O -0.5793(17) 0.7500 -0.1441(11) 0.049(5) Uiso 1 2 d S . .
O2CW O -0.0329(9) 0.5366(6) -0.0836(6) 0.028(2) Uiso 1 1 d . . .
O1W O -0.3204(9) 0.4529(6) -0.1112(6) 0.030(2) Uiso 1 1 d . . .
O2W O 0.2132(10) 0.6687(6) -0.0425(6) 0.032(3) Uiso 1 1 d . . .
O3W O -0.5326(10) 0.5296(7) -0.1345(7) 0.040(3) Uiso 1 1 d . . .
O4W O -0.3943(15) 0.3518(9) -0.1927(10) 0.067(5) Uiso 1 1 d . . .
O5W O -0.6784(17) 0.6326(11) -0.1610(12) 0.085(6) Uiso 1 1 d . . .
O7W O -0.045(2) 0.5438(15) -0.4404(15) 0.046(7) Uiso 0.50 1 d P . .
O8W O -0.122(2) 0.6077(16) -0.5869(17) 0.053(7) Uiso 0.50 1 d P . .
O9W O -0.3168(15) 0.5426(10) -0.6131(10) 0.017(4) Uiso 0.50 1 d P . .
O10W O -0.4252(19) 0.5807(13) -0.6284(13) 0.034(5) Uiso 0.50 1 d P . .
O11W O -0.473(2) 0.4427(15) -0.2567(15) 0.047(7) Uiso 0.50 1 d P . .
O12W O -0.470(4) 0.491(2) -0.560(2) 0.091(13) Uiso 0.50 1 d P . .
O13W O -0.140(3) 0.4406(17) -0.5192(17) 0.054(8) Uiso 0.50 1 d P . .
O14W O -0.249(3) 0.322(2) -0.271(2) 0.068(9) Uiso 0.50 1 d P . .
O15W O -0.532(3) 0.7500 -0.7569(17) 0.030(7) Uiso 0.50 2 d SP . .
O16W O -0.312(2) 0.2500 -0.0954(16) 0.023(6) Uiso 0.50 2 d SP . .
O17W O -0.570(4) 0.7500 -0.505(3) 0.062(12) Uiso 0.50 2 d SP . .
O18W O 0.265(2) 0.7500 -0.3216(17) 0.027(6) Uiso 0.50 2 d SP . .
O19W O -0.283(4) 0.451(3) -0.466(3) 0.045(13) Uiso 0.25 1 d P . .
O20W O 0.112(5) 0.603(3) -0.449(3) 0.046(13) Uiso 0.25 1 d P . .
O21W O -0.576(4) 0.615(2) -0.536(2) 0.029(9) Uiso 0.25 1 d P . .
O22W O 0.064(3) 0.6648(17) -0.5676(18) 0.056(8) Uiso 0.50 1 d P . .

loop_
_atom_site_aniso_label
_atom_site_aniso_U_11
_atom_site_aniso_U_22
_atom_site_aniso_U_33
_atom_site_aniso_U_23
_atom_site_aniso_U_13
_atom_site_aniso_U_12
W1 0.0119(3) 0.0229(3) 0.0196(3) 0.0020(2) 0.0015(2) -0.0029(2)
W2 0.0105(4) 0.0188(4) 0.0185(3) 0.000 -0.0019(3) 0.000
W3 0.0052(2) 0.0181(3) 0.0226(3) 0.0005(2) 0.0002(2) -0.00175(18)
W4 0.0071(2) 0.0149(2) 0.0223(3) 0.00093(19) 0.0000(2) -0.00075(18)
W5 0.0059(2) 0.0132(2) 0.0226(3) -0.00025(19) -0.0008(2) 0.00011(17)
W6 0.0093(3) 0.0276(3) 0.0233(3) -0.0032(2) -0.0008(2) -0.0050(2)
W7 0.0140(3) 0.0179(3) 0.0224(3) -0.0022(2) 0.0009(2) -0.0045(2)
W8 0.0093(3) 0.0164(2) 0.0221(3) 0.0012(2) 0.0011(2) -0.00016(18)
W9 0.0155(3) 0.0251(3) 0.0192(3) -0.0040(2) -0.0011(2) -0.0051(2)
W10 0.0126(4) 0.0196(4) 0.0203(4) 0.000 0.0023(3) 0.000
Co1 0.0690(15) 0.0153(7) 0.0159(7) 0.000 0.0099(8) 0.000
W11 0.0690(15) 0.0153(7) 0.0159(7) 0.000 0.0099(8) 0.000
Co2 0.0143(6) 0.0370(7) 0.0141(5) -0.0001(5) 0.0000(4) -0.0149(5)
W12 0.0143(6) 0.0370(7) 0.0141(5) -0.0001(5) 0.0000(4) -0.0149(5)
As1 0.0039(8) 0.0130(8) 0.0182(8) 0.000 -0.0007(7) 0.000
As2 0.0056(8) 0.0133(8) 0.0178(8) 0.000 -0.0012(7) 0.000
Cs1 0.066(3) 0.068(3) 0.0336(17) 0.000 0.0057(18) 0.000
Cs2 0.0376(13) 0.0296(11) 0.0549(14) 0.0068(10) 0.0011(11) 0.0078(9)
Cs3 0.050(5) 0.106(8) 0.043(4) 0.000 -0.001(4) 0.000
Na1 0.014(4) 0.022(4) 0.039(5) 0.000 -0.002(4) 0.000
Na2 0.015(3) 0.026(3) 0.033(3) -0.002(2) 0.002(2) -0.006(2)

loop_
_atom_type_symbol
_atom_type_description
_atom_type_scat_dispersion_real
_atom_type_scat_dispersion_imag
_atom_type_scat_source
O O 0.0106 0.0060 'International Tables Vol C Tables 4.2.6.8 and 6.1.1.4'
Na Na 0.0362 0.0249 'International Tables Vol C Tables 4.2.6.8 and 6.1.1.4'
Co Co 0.3494 0.9721 'International Tables Vol C Tables 4.2.6.8 and 6.1.1.4'
As As 0.0499 2.0058 'International Tables Vol C Tables 4.2.6.8 and 6.1.1.4'
Cs Cs -0.3680 2.1192 'International Tables Vol C Tables 4.2.6.8 and 6.1.1.4'
W W -0.8490 6.8722 'International Tables Vol C Tables 4.2.6.8 and 6.1.1.4'

loop_
_geom_angle_atom_site_label_1
_geom_angle_atom_site_label_2
_geom_angle_atom_site_label_3
_geom_angle
_geom_angle_site_symmetry_1
_geom_angle_site_symmetry_3
_geom_angle_publ_flag
O1T W1 O14 100.0(5) . . ?
O1T W1 O13 99.8(5) . . ?
O14 W1 O13 89.2(5) . . ?
O1T W1 O12 100.1(5) . . ?
O14 W1 O12 89.2(4) . . ?
O13 W1 O12 160.0(4) . . ?
O1T W1 O1A 100.2(6) . . ?
O14 W1 O1A 159.8(5) . . ?
O13 W1 O1A 89.4(5) . . ?
O12 W1 O1A 85.2(5) . . ?
O1T W1 O2AS 172.6(5) . . ?
O14 W1 O2AS 75.3(4) . . ?
O13 W1 O2AS 74.6(4) . . ?
O12 W1 O2AS 85.7(4) . . ?
O1A W1 O2AS 84.8(5) . . ?
O1T W1 Cs1 54.3(4) . 1_556 ?
O14 W1 Cs1 132.5(3) . 1_556 ?
O13 W1 Cs1 130.3(3) . 1_556 ?
O12 W1 Cs1 62.3(3) . 1_556 ?
O1A W1 Cs1 60.5(4) . 1_556 ?
O2AS W1 Cs1 133.0(2) . 1_556 ?
O1T W1 Cs2 79.9(4) . 3_565 ?
O14 W1 Cs2 50.2(3) . 3_565 ?
O13 W1 Cs2 137.9(3) . 3_565 ?
O12 W1 Cs2 48.9(3) . 3_565 ?
O1A W1 Cs2 132.4(4) . 3_565 ?
O2AS W1 Cs2 100.9(2) . 3_565 ?
Cs1 W1 Cs2 83.80(7) 1_556 3_565 ?
O1T W1 Cs3 47.5(4) . 1_556 ?
O14 W1 Cs3 147.3(3) . 1_556 ?
O13 W1 Cs3 93.0(3) . 1_556 ?
O12 W1 Cs3 99.0(3) . 1_556 ?
O1A W1 Cs3 52.9(4) . 1_556 ?
O2AS W1 Cs3 136.5(2) . 1_556 ?
Cs1 W1 Cs3 37.49(14) 1_556 1_556 ?
Cs2 W1 Cs3 114.78(12) 3_565 1_556 ?
O2T W2 O25 99.9(5) . . ?
O2T W2 O25 99.9(5) . 4_575 ?
O25 W2 O25 89.7(6) . 4_575 ?
O2T W2 O12 101.0(5) . . ?
O25 W2 O12 88.7(4) . . ?
O25 W2 O12 159.0(4) 4_575 . ?
O2T W2 O12 101.0(5) . 4_575 ?
O25 W2 O12 159.0(4) . 4_575 ?
O25 W2 O12 88.7(4) 4_575 4_575 ?
O12 W2 O12 85.4(6) . 4_575 ?
O2T W2 O1AS 171.3(6) . . ?
O25 W2 O1AS 74.1(4) . . ?
O25 W2 O1AS 74.1(4) 4_575 . ?
O12 W2 O1AS 85.3(4) . . ?
O12 W2 O1AS 85.3(4) 4_575 . ?
O2T W2 Cs1 57.4(5) . 1_556 ?
O25 W2 Cs1 132.2(3) . 1_556 ?
O25 W2 Cs1 132.2(3) 4_575 1_556 ?
O12 W2 Cs1 60.4(3) . 1_556 ?
O12 W2 Cs1 60.4(3) 4_575 1_556 ?
O1AS W2 Cs1 131.3(3) . 1_556 ?
O2T W2 Cs2 79.76(4) . 3_565 ?
O25 W2 Cs2 50.1(3) . 3_565 ?
O25 W2 Cs2 138.3(3) 4_575 3_565 ?
O12 W2 Cs2 49.0(3) . 3_565 ?
O12 W2 Cs2 132.7(3) 4_575 3_565 ?
O1AS W2 Cs2 100.40(4) . 3_565 ?
Cs1 W2 Cs2 82.95(4) 1_556 3_565 ?
O2T W2 Cs2 79.76(4) . 2 ?
O25 W2 Cs2 138.3(3) . 2 ?
O25 W2 Cs2 50.1(3) 4_575 2 ?
O12 W2 Cs2 132.7(3) . 2 ?
O12 W2 Cs2 49.0(3) 4_575 2 ?
O1AS W2 Cs2 100.40(4) . 2 ?
Cs1 W2 Cs2 82.95(4) 1_556 2 ?
Cs2 W2 Cs2 159.20(8) 3_565 2 ?
O3T W3 O3C1 104.2(5) . . ?
O3T W3 O3A 101.6(6) . . ?
O3C1 W3 O3A 89.4(5) . . ?
O3T W3 O34 100.2(5) . . ?
O3C1 W3 O34 89.8(4) . . ?
O3A W3 O34 157.7(6) . . ?
O3T W3 O13 97.2(5) . . ?
O3C1 W3 O13 158.6(4) . . ?
O3A W3 O13 87.9(5) . . ?
O34 W3 O13 84.7(4) . . ?
O3T W3 O2AS 167.8(4) . . ?
O3C1 W3 O2AS 86.5(4) . . ?
O3A W3 O2AS 84.1(5) . . ?
O34 W3 O2AS 73.7(4) . . ?
O13 W3 O2AS 72.0(4) . . ?
O3T W3 Na2 93.6(4) . . ?
O3C1 W3 Na2 40.2(3) . . ?
O3A W3 Na2 129.6(4) . . ?
O34 W3 Na2 53.1(3) . . ?
O13 W3 Na2 137.7(3) . . ?
O2AS W3 Na2 91.0(2) . . ?
O4T W4 O4C2 102.2(4) . . ?
O4T W4 O45 99.1(5) . . ?
O4C2 W4 O45 89.9(4) . . ?
O4T W4 O34 103.2(5) . . ?
O4C2 W4 O34 90.6(4) . . ?
O45 W4 O34 157.1(4) . . ?
O4T W4 O14 99.1(4) . . ?
O4C2 W4 O14 158.7(4) . . ?
O45 W4 O14 85.9(4) . . ?
O34 W4 O14 85.4(4) . . ?
O4T W4 O2AS 170.6(4) . . ?
O4C2 W4 O2AS 86.8(4) . . ?
O45 W4 O2AS 83.3(4) . . ?
O34 W4 O2AS 73.9(4) . . ?
O14 W4 O2AS 72.0(4) . . ?
O4T W4 Na2 94.1(3) . . ?
O4C2 W4 Na2 40.5(3) . . ?
O45 W4 Na2 130.4(3) . . ?
O34 W4 Na2 53.5(3) . . ?
O14 W4 Na2 138.7(3) . . ?
O2AS W4 Na2 91.2(2) . . ?
O4T W4 Cs2 80.8(3) . 3_565 ?
O4C2 W4 Cs2 137.9(3) . 3_565 ?
O45 W4 Cs2 48.8(3) . 3_565 ?
O34 W4 Cs2 130.1(3) . 3_565 ?
O14 W4 Cs2 45.5(3) . 3_565 ?
O2AS W4 Cs2 94.2(2) . 3_565 ?
Na2 W4 Cs2 174.26(10) . 3_565 ?
O5T W5 O5C2 103.0(4) . . ?
O5T W5 O45 99.6(5) . . ?
O5C2 W5 O45 89.8(4) . . ?
O5T W5 O5A 101.2(5) . . ?
O5C2 W5 O5A 91.2(5) . . ?
O45 W5 O5A 158.4(5) . . ?
O5T W5 O25 98.0(4) . . ?
O5C2 W5 O25 159.0(4) . . ?
O45 W5 O25 86.3(4) . . ?
O5A W5 O25 85.0(5) . . ?
O5T W5 O1AS 169.7(5) . . ?
O5C2 W5 O1AS 86.5(4) . . ?
O45 W5 O1AS 84.1(4) . . ?
O5A W5 O1AS 74.4(4) . . ?
O25 W5 O1AS 72.5(4) . . ?
O5T W5 Na1 94.1(3) . . ?
O5C2 W5 Na1 39.7(3) . . ?
O45 W5 Na1 129.6(3) . . ?
O5A W5 Na1 54.6(4) . . ?
O25 W5 Na1 139.4(3) . . ?
O1AS W5 Na1 90.7(3) . . ?
O5T W5 Cs2 80.7(3) . 3_565 ?
O5C2 W5 Cs2 138.3(3) . 3_565 ?
O45 W5 Cs2 49.1(3) . 3_565 ?
O5A W5 Cs2 129.3(4) . 3_565 ?
O25 W5 Cs2 45.3(3) . 3_565 ?
O1AS W5 Cs2 94.8(3) . 3_565 ?
Na1 W5 Cs2 174.01(8) . 3_565 ?
O6T W6 O6C1 104.3(5) . . ?
O6T W6 O6A 101.5(6) . . ?
O6C1 W6 O6A 89.6(5) . . ?
O6T W6 O67 100.0(5) . . ?
O6C1 W6 O67 89.9(5) . . ?
O6A W6 O67 157.9(6) . . ?
O6T W6 O69 97.0(5) . . ?
O6C1 W6 O69 158.7(5) . . ?
O6A W6 O69 87.2(5) . . ?
O67 W6 O69 85.3(5) . . ?
O6T W6 O4AS 167.6(5) . . ?
O6C1 W6 O4AS 86.5(4) . . ?
O6A W6 O4AS 84.4(5) . . ?
O67 W6 O4AS 73.5(4) . . ?
O69 W6 O4AS 72.2(4) . . ?
O6T W6 Na2 94.0(4) . . ?
O6C1 W6 Na2 40.4(4) . . ?
O6A W6 Na2 130.0(4) . . ?
O67 W6 Na2 52.8(3) . . ?
O69 W6 Na2 137.9(3) . . ?
O4AS W6 Na2 90.4(2) . . ?
O7T W7 O7C2 104.1(5) . . ?
O7T W7 O78 101.4(5) . . ?
O7C2 W7 O78 89.8(4) . . ?
O7T W7 O67 99.7(5) . . ?
O7C2 W7 O67 90.5(5) . . ?
O78 W7 O67 158.2(5) . . ?
O7T W7 O79 97.1(5) . . ?
O7C2 W7 O79 158.8(4) . . ?
O78 W7 O79 86.2(4) . . ?
O67 W7 O79 85.6(5) . . ?
O7T W7 O4AS 167.2(4) . . ?
O7C2 W7 O4AS 87.0(4) . . ?
O78 W7 O4AS 84.6(4) . . ?
O67 W7 O4AS 73.6(4) . . ?
O79 W7 O4AS 71.9(4) . . ?
O7T W7 Na2 93.2(4) . . ?
O7C2 W7 Na2 40.1(3) . . ?
O78 W7 Na2 129.9(3) . . ?
O67 W7 Na2 53.9(3) . . ?
O79 W7 Na2 139.4(3) . . ?
O4AS W7 Na2 91.4(2) . . ?
O7T W7 Cs2 50.6(4) . . ?
O7C2 W7 Cs2 103.1(3) . . ?
O78 W7 Cs2 50.9(3) . . ?
O67 W7 Cs2 149.3(3) . . ?
O79 W7 Cs2 90.4(3) . . ?
O4AS W7 Cs2 133.6(2) . . ?
Na2 W7 Cs2 125.30(11) . . ?
O8T W8 O8C2 104.6(5) . . ?
O8T W8 O78 100.6(5) . . ?
O8C2 W8 O78 90.4(4) . . ?
O8T W8 O8A 100.2(5) . . ?
O8C2 W8 O8A 89.3(5) . . ?
O78 W8 O8A 158.6(5) . . ?
O8T W8 O810 96.5(5) . . ?
O8C2 W8 O810 158.9(4) . . ?
O78 W8 O810 86.8(4) . . ?
O8A W8 O810 85.8(5) . . ?
O8T W8 O3AS 167.4(5) . . ?
O8C2 W8 O3AS 86.5(5) . . ?
O78 W8 O3AS 85.1(4) . . ?
O8A W8 O3AS 73.5(5) . . ?
O810 W8 O3AS 72.4(4) . . ?
O8T W8 Na1 94.4(4) . . ?
O8C2 W8 Na1 39.5(4) . . ?
O78 W8 Na1 129.9(3) . . ?
O8A W8 Na1 53.0(4) . . ?
O810 W8 Na1 138.7(3) . . ?
O3AS W8 Na1 90.3(3) . . ?
O8T W8 Cs2 47.9(4) . . ?
O8C2 W8 Cs2 104.5(3) . . ?
O78 W8 Cs2 52.8(3) . . ?
O8A W8 Cs2 147.2(4) . . ?
O810 W8 Cs2 90.3(3) . . ?
O3AS W8 Cs2 135.8(2) . . ?
Na1 W8 Cs2 125.32(8) . . ?
O9T W9 O910 101.3(5) . . ?
O9T W9 O9A 100.4(6) . . ?
O910 W9 O9A 85.1(5) . . ?
O9T W9 O79 100.1(5) . . ?
O910 W9 O79 89.0(5) . . ?
O9A W9 O79 159.4(5) . . ?
O9T W9 O69 99.3(5) . . ?
O910 W9 O69 159.3(5) . . ?
O9A W9 O69 89.6(6) . . ?
O79 W9 O69 89.1(5) . . ?
O9T W9 O4AS 170.9(5) . . ?
O910 W9 O4AS 85.8(4) . . ?
O9A W9 O4AS 85.8(5) . . ?
O79 W9 O4AS 74.0(4) . . ?
O69 W9 O4AS 73.9(4) . . ?
O9T W9 Cs1 55.8(4) . . ?
O910 W9 Cs1 61.1(3) . . ?
O9A W9 Cs1 61.1(4) . . ?
O79 W9 Cs1 131.6(3) . . ?
O69 W9 Cs1 132.2(3) . . ?
O4AS W9 Cs1 133.3(2) . . ?
O9T W9 Cs3 47.8(4) . . ?
O910 W9 Cs3 98.0(3) . . ?
O9A W9 Cs3 52.7(4) . . ?
O79 W9 Cs3 147.9(3) . . ?
O69 W9 Cs3 94.6(4) . . ?
O4AS W9 Cs3 137.5(3) . . ?
Cs1 W9 Cs3 37.78(15) . . ?
O10T W10 O810 99.5(5) . 4_575 ?
O10T W10 O810 99.5(5) . . ?
O810 W10 O810 89.8(6) 4_575 . ?
O10T W10 O910 102.1(5) . . ?
O810 W10 O910 158.3(4) 4_575 . ?
O810 W10 O910 88.8(5) . . ?
O10T W10 O910 102.1(5) . 4_575 ?
O810 W10 O910 88.8(5) 4_575 4_575 ?
O810 W10 O910 158.3(4) . 4_575 ?
O910 W10 O910 84.6(6) . 4_575 ?
O10T W10 O3AS 170.0(6) . . ?
O810 W10 O3AS 73.7(4) 4_575 . ?
O810 W10 O3AS 73.7(4) . . ?
O910 W10 O3AS 85.2(4) . . ?
O910 W10 O3AS 85.2(4) 4_575 . ?
O10T W10 Cs1 56.7(5) . . ?
O810 W10 Cs1 131.8(3) 4_575 . ?
O810 W10 Cs1 131.8(3) . . ?
O910 W10 Cs1 61.4(3) . . ?
O910 W10 Cs1 61.4(3) 4_575 . ?
O3AS W10 Cs1 133.2(3) . . ?
O6C1 Co1 O6C1 88.5(6) . 4_575 ?
O6C1 Co1 O3C1 172.1(5) . 4_575 ?
O6C1 Co1 O3C1 90.5(4) 4_575 4_575 ?
O6C1 Co1 O3C1 90.5(4) . . ?
O6C1 Co1 O3C1 172.1(5) 4_575 . ?
O3C1 Co1 O3C1 89.5(6) 4_575 . ?
O6C1 Co1 O1CW 86.2(5) . . ?
O6C1 Co1 O1CW 86.2(5) 4_575 . ?
O3C1 Co1 O1CW 85.9(5) 4_575 . ?
O3C1 Co1 O1CW 85.9(5) . . ?
O6C1 Co1 Na2 47.5(3) . . ?
O6C1 Co1 Na2 134.8(3) 4_575 . ?
O3C1 Co1 Na2 134.6(3) 4_575 . ?
O3C1 Co1 Na2 46.3(3) . . ?
O1CW Co1 Na2 98.27(11) . . ?
O6C1 Co1 Na2 134.8(3) . 4_575 ?
O6C1 Co1 Na2 47.5(3) 4_575 4_575 ?
O3C1 Co1 Na2 46.3(3) 4_575 4_575 ?
O3C1 Co1 Na2 134.6(3) . 4_575 ?
O1CW Co1 Na2 98.27(11) . 4_575 ?
Na2 Co1 Na2 163.4(2) . 4_575 ?
O4C2 Co2 O5C2 88.4(4) . . ?
O4C2 Co2 O8C2 173.5(4) . . ?
O5C2 Co2 O8C2 91.4(4) . . ?
O4C2 Co2 O7C2 90.8(4) . . ?
O5C2 Co2 O7C2 173.4(4) . . ?
O8C2 Co2 O7C2 88.6(4) . . ?
O4C2 Co2 O2CW 87.5(4) . . ?
O5C2 Co2 O2CW 87.2(4) . . ?
O8C2 Co2 O2CW 85.9(4) . . ?
O7C2 Co2 O2CW 86.2(4) . . ?
O4C2 Co2 Na1 135.4(3) . . ?
O5C2 Co2 Na1 48.1(3) . . ?
O8C2 Co2 Na1 46.1(3) . . ?
O7C2 Co2 Na1 133.6(3) . . ?
O2CW Co2 Na1 98.0(3) . . ?
O4C2 Co2 Na2 46.6(3) . . ?
O5C2 Co2 Na2 133.8(3) . . ?
O8C2 Co2 Na2 134.6(3) . . ?
O7C2 Co2 Na2 47.1(3) . . ?
O2CW Co2 Na2 98.6(3) . . ?
Na1 Co2 Na2 163.42(15) . . ?
O2AS As1 O2AS 97.0(6) 4_575 . ?
O2AS As1 O1AS 97.8(4) 4_575 . ?
O2AS As1 O1AS 97.8(4) . . ?
O4AS As2 O4AS 98.0(6) . 4_575 ?
O4AS As2 O3AS 98.4(4) . . ?
O4AS As2 O3AS 98.4(4) 4_575 . ?
Cs3 Cs1 O8W 115.3(6) . 4_575 ?
Cs3 Cs1 O8W 115.3(6) . . ?
O8W Cs1 O8W 129.3(12) 4_575 . ?
Cs3 Cs1 O1T 66.9(2) . 1_554 ?
O8W Cs1 O1T 148.8(6) 4_575 1_554 ?
O8W Cs1 O1T 61.1(6) . 1_554 ?
Cs3 Cs1 O1T 66.9(2) . 4_574 ?
O8W Cs1 O1T 61.1(6) 4_575 4_574 ?
O8W Cs1 O1T 148.8(6) . 4_574 ?
O1T Cs1 O1T 95.6(4) 1_554 4_574 ?
Cs3 Cs1 O9T 64.6(3) . 4_575 ?
O8W Cs1 O9T 60.5(6) 4_575 4_575 ?
O8W Cs1 O9T 145.3(6) . 4_575 ?
O1T Cs1 O9T 131.5(3) 1_554 4_575 ?
O1T Cs1 O9T 65.5(3) 4_574 4_575 ?
Cs3 Cs1 O9T 64.6(3) . . ?
O8W Cs1 O9T 145.3(6) 4_575 . ?
O8W Cs1 O9T 60.5(6) . . ?
O1T Cs1 O9T 65.5(3) 1_554 . ?
O1T Cs1 O9T 131.5(3) 4_574 . ?
O9T Cs1 O9T 93.3(4) 4_575 . ?
Cs3 Cs1 O10T 148.1(4) . . ?
O8W Cs1 O10T 67.7(6) 4_575 . ?
O8W Cs1 O10T 67.7(6) . . ?
O1T Cs1 O10T 128.4(2) 1_554 . ?
O1T Cs1 O10T 128.4(2) 4_574 . ?
O9T Cs1 O10T 94.7(3) 4_575 . ?
O9T Cs1 O10T 94.7(3) . . ?
Cs3 Cs1 O2T 149.0(3) . 1_554 ?
O8W Cs1 O2T 69.6(6) 4_575 1_554 ?
O8W Cs1 O2T 69.6(6) . 1_554 ?
O1T Cs1 O2T 93.2(3) 1_554 1_554 ?
O1T Cs1 O2T 93.2(3) 4_574 1_554 ?
O9T Cs1 O2T 130.1(2) 4_575 1_554 ?
O9T Cs1 O2T 130.1(2) . 1_554 ?
O10T Cs1 O2T 62.9(4) . 1_554 ?
Cs3 Cs1 O1A 66.6(3) . 1_554 ?
O8W Cs1 O1A 101.6(6) 4_575 1_554 ?
O8W Cs1 O1A 101.6(6) . 1_554 ?
O1T Cs1 O1A 49.0(2) 1_554 1_554 ?
O1T Cs1 O1A 49.0(2) 4_574 1_554 ?
O9T Cs1 O1A 108.7(3) 4_575 1_554 ?
O9T Cs1 O1A 108.7(3) . 1_554 ?
O10T Cs1 O1A 145.3(4) . 1_554 ?
O2T Cs1 O1A 82.4(4) 1_554 1_554 ?
Cs3 Cs1 O910 102.0(3) . 4_575 ?
O8W Cs1 O910 63.0(6) 4_575 4_575 ?
O8W Cs1 O910 102.4(6) . 4_575 ?
O1T Cs1 O910 148.2(3) 1_554 4_575 ?
O1T Cs1 O910 107.5(3) 4_574 4_575 ?
O9T Cs1 O910 48.3(3) 4_575 4_575 ?
O9T Cs1 O910 82.8(3) . 4_575 ?
O10T Cs1 O910 49.0(3) . 4_575 ?
O2T Cs1 O910 106.7(3) 1_554 4_575 ?
O1A Cs1 O910 156.0(2) 1_554 4_575 ?
Cs3 Cs1 O910 102.0(3) . . ?
O8W Cs1 O910 102.4(6) 4_575 . ?
O8W Cs1 O910 63.0(6) . . ?
O1T Cs1 O910 107.5(3) 1_554 . ?
O1T Cs1 O910 148.2(3) 4_574 . ?
O9T Cs1 O910 82.8(3) 4_575 . ?
O9T Cs1 O910 48.3(3) . . ?
O10T Cs1 O910 49.0(3) . . ?
O2T Cs1 O910 106.7(3) 1_554 . ?
O1A Cs1 O910 156.0(2) 1_554 . ?
O910 Cs1 O910 43.5(3) 4_575 . ?
O8T Cs2 O12 124.3(3) . 3_565 ?
O8T Cs2 O25 137.7(3) . 3_565 ?
O12 Cs2 O25 49.9(3) 3_565 3_565 ?
O8T Cs2 O14 74.7(3) . 3_565 ?
O12 Cs2 O14 49.8(3) 3_565 3_565 ?
O25 Cs2 O14 83.2(3) 3_565 3_565 ?
O8T Cs2 O8W 115.5(6) . 3_564 ?
O12 Cs2 O8W 68.1(6) 3_565 3_564 ?
O25 Cs2 O8W 100.6(6) 3_565 3_564 ?
O14 Cs2 O8W 91.9(6) 3_565 3_564 ?
O8T Cs2 O78 52.7(3) . . ?
O12 Cs2 O78 166.5(3) 3_565 . ?
O25 Cs2 O78 121.5(3) 3_565 . ?
O14 Cs2 O78 123.8(3) 3_565 . ?
O8W Cs2 O78 125.4(6) 3_564 . ?
O8T Cs2 O7T 99.9(3) . . ?
O12 Cs2 O7T 123.0(3) 3_565 . ?
O25 Cs2 O7T 73.3(3) 3_565 . ?
O14 Cs2 O7T 137.8(3) 3_565 . ?
O8W Cs2 O7T 126.1(6) 3_564 . ?
O78 Cs2 O7T 51.4(3) . . ?
O8T Cs2 O45 91.5(3) . 3_565 ?
O12 Cs2 O45 57.2(2) 3_565 3_565 ?
O25 Cs2 O45 48.1(2) 3_565 3_565 ?
O14 Cs2 O45 48.1(3) 3_565 3_565 ?
O8W Cs2 O45 124.9(6) 3_564 3_565 ?
O78 Cs2 O45 109.4(3) . 3_565 ?
O7T Cs2 O45 91.2(3) . 3_565 ?
O8T Cs2 O7W 82.3(5) . . ?
O12 Cs2 O7W 133.7(5) 3_565 . ?
O25 Cs2 O7W 134.8(5) 3_565 . ?
O14 Cs2 O7W 137.2(5) 3_565 . ?
O8W Cs2 O7W 66.1(7) 3_564 . ?
O78 Cs2 O7W 59.7(5) . . ?
O7T Cs2 O7W 80.9(5) . . ?
O45 Cs2 O7W 169.0(5) 3_565 . ?
O8T Cs2 O22W 148.1(5) . 3_564 ?
O12 Cs2 O22W 75.7(5) 3_565 3_564 ?
O25 Cs2 O22W 74.0(5) 3_565 3_564 ?
O14 Cs2 O22W 122.0(5) 3_565 3_564 ?
O8W Cs2 O22W 43.9(8) 3_564 3_564 ?
O78 Cs2 O22W 113.6(5) . 3_564 ?
O7T Cs2 O22W 84.9(6) . 3_564 ?
O45 Cs2 O22W 120.1(5) 3_565 3_564 ?
O7W Cs2 O22W 67.1(7) . 3_564 ?
O8T Cs2 W8 24.5(2) . . ?
O12 Cs2 W8 147.7(2) 3_565 . ?
O25 Cs2 W8 136.37(19) 3_565 . ?
O14 Cs2 W8 97.98(19) 3_565 . ?
O8W Cs2 W8 122.9(6) 3_564 . ?
O78 Cs2 W8 28.24(18) . . ?
O7T Cs2 W8 77.5(2) . . ?
O45 Cs2 W8 101.83(18) 3_565 . ?
O7W Cs2 W8 69.1(5) . . ?
O22W Cs2 W8 134.7(5) 3_564 . ?
O8T Cs2 W7 78.0(2) . . ?
O12 Cs2 W7 146.0(2) 3_565 . ?
O25 Cs2 W7 96.14(19) 3_565 . ?
O14 Cs2 W7 137.4(2) 3_565 . ?
O8W Cs2 W7 129.5(6) 3_564 . ?
O78 Cs2 W7 27.48(18) . . ?
O7T Cs2 W7 23.97(19) . . ?
O45 Cs2 W7 101.47(18) 3_565 . ?
O7W Cs2 W7 68.4(5) . . ?
O22W Cs2 W7 98.2(5) 3_564 . ?
W8 Cs2 W7 54.41(3) . . ?
O15W Cs3 Cs1 122.8(8) . . ?
O15W Cs3 O17W 110.1(12) . . ?
Cs1 Cs3 O17W 127.1(9) . . ?
O15W Cs3 O9T 131.6(2) . 4_575 ?
Cs1 Cs3 O9T 68.3(3) . 4_575 ?
O17W Cs3 O9T 77.5(6) . 4_575 ?
O15W Cs3 O9T 131.6(2) . . ?
Cs1 Cs3 O9T 68.3(3) . . ?
O17W Cs3 O9T 77.5(6) . . ?
O9T Cs3 O9T 96.9(5) 4_575 . ?
O15W Cs3 O10W 89.5(4) . 4_575 ?
Cs1 Cs3 O10W 90.5(5) . 4_575 ?
O17W Cs3 O10W 89.9(4) . 4_575 ?
O9T Cs3 O10W 42.1(5) 4_575 4_575 ?
O9T Cs3 O10W 138.9(5) . 4_575 ?
O15W Cs3 O10W 89.5(4) . . ?
Cs1 Cs3 O10W 90.5(5) . . ?
O17W Cs3 O10W 89.9(4) . . ?
O9T Cs3 O10W 138.9(5) 4_575 . ?
O9T Cs3 O10W 42.1(5) . . ?
O10W Cs3 O10W 178.9(9) 4_575 . ?
O15W Cs3 O1T 76.5(5) . 1_554 ?
Cs1 Cs3 O1T 65.9(3) . 1_554 ?
O17W Cs3 O1T 132.7(2) . 1_554 ?
O9T Cs3 O1T 134.2(4) 4_575 1_554 ?
O9T Cs3 O1T 66.3(3) . 1_554 ?
O10W Cs3 O1T 137.3(5) 4_575 1_554 ?
O10W Cs3 O1T 42.8(5) . 1_554 ?
O15W Cs3 O1T 76.5(5) . 4_574 ?
Cs1 Cs3 O1T 65.9(3) . 4_574 ?
O17W Cs3 O1T 132.7(2) . 4_574 ?
O9T Cs3 O1T 66.3(3) 4_575 4_574 ?
O9T Cs3 O1T 134.2(4) . 4_574 ?
O10W Cs3 O1T 42.8(5) 4_575 4_574 ?
O10W Cs3 O1T 137.3(5) . 4_574 ?
O1T Cs3 O1T 94.6(5) 1_554 4_574 ?
O15W Cs3 O9A 166.9(9) . . ?
Cs1 Cs3 O9A 70.4(3) . . ?
O17W Cs3 O9A 56.7(9) . . ?
O9T Cs3 O9A 50.0(2) 4_575 . ?
O9T Cs3 O9A 50.0(2) . . ?
O10W Cs3 O9A 90.4(4) 4_575 . ?
O10W Cs3 O9A 90.4(4) . . ?
O1T Cs3 O9A 111.9(3) 1_554 . ?
O1T Cs3 O9A 111.9(3) 4_574 . ?
O15W Cs3 O1A 54.5(8) . 1_554 ?
Cs1 Cs3 O1A 68.2(3) . 1_554 ?
O17W Cs3 O1A 164.7(10) . 1_554 ?
O9T Cs3 O1A 112.0(3) 4_575 1_554 ?
O9T Cs3 O1A 112.0(3) . 1_554 ?
O10W Cs3 O1A 89.9(4) 4_575 1_554 ?
O10W Cs3 O1A 89.9(4) . 1_554 ?
O1T Cs3 O1A 49.1(2) 1_554 1_554 ?
O1T Cs3 O1A 49.1(2) 4_574 1_554 ?
O9A Cs3 O1A 138.6(5) . 1_554 ?
O15W Cs3 W9 152.3(2) . 4_575 ?
Cs1 Cs3 W9 68.05(18) . 4_575 ?
O17W Cs3 W9 65.0(8) . 4_575 ?
O9T Cs3 W9 22.9(2) 4_575 4_575 ?
O9T Cs3 W9 75.5(3) . 4_575 ?
O10W Cs3 W9 63.9(4) 4_575 4_575 ?
O10W Cs3 W9 117.1(5) . 4_575 ?
O1T Cs3 W9 128.0(3) 1_554 4_575 ?
O1T Cs3 W9 87.6(2) 4_574 4_575 ?
O9A Cs3 W9 27.06(7) . 4_575 ?
O1A Cs3 W9 128.0(3) 1_554 4_575 ?
O2W Na1 O2W 84.3(7) 4_575 . ?
O2W Na1 O8C2 151.9(6) 4_575 . ?
O2W Na1 O8C2 93.5(4) . . ?
O2W Na1 O8C2 93.5(4) 4_575 4_575 ?
O2W Na1 O8C2 151.9(6) . 4_575 ?
O8C2 Na1 O8C2 75.3(5) . 4_575 ?
O2W Na1 O5C2 87.2(4) 4_575 4_575 ?
O2W Na1 O5C2 139.5(5) . 4_575 ?
O8C2 Na1 O5C2 111.3(5) . 4_575 ?
O8C2 Na1 O5C2 68.1(3) 4_575 4_575 ?
O2W Na1 O5C2 139.5(5) 4_575 . ?
O2W Na1 O5C2 87.2(4) . . ?
O8C2 Na1 O5C2 68.1(3) . . ?
O8C2 Na1 O5C2 111.3(5) 4_575 . ?
O5C2 Na1 O5C2 74.1(5) 4_575 . ?
O2W Na1 O8A 93.7(4) 4_575 . ?
O2W Na1 O8A 93.7(4) . . ?
O8C2 Na1 O8A 58.4(4) . . ?
O8C2 Na1 O8A 58.4(4) 4_575 . ?
O5C2 Na1 O8A 126.5(4) 4_575 . ?
O5C2 Na1 O8A 126.5(4) . . ?
O2W Na1 O5A 81.9(4) 4_575 . ?
O2W Na1 O5A 81.9(4) . . ?
O8C2 Na1 O5A 125.7(4) . . ?
O8C2 Na1 O5A 125.7(4) 4_575 . ?
O5C2 Na1 O5A 57.7(3) 4_575 . ?
O5C2 Na1 O5A 57.7(3) . . ?
O8A Na1 O5A 174.0(5) . . ?
O2W Na1 Co2 172.6(5) 4_575 . ?
O2W Na1 Co2 98.9(3) . . ?
O8C2 Na1 Co2 35.0(3) . . ?
O8C2 Na1 Co2 86.8(3) 4_575 . ?
O5C2 Na1 Co2 86.1(3) 4_575 . ?
O5C2 Na1 Co2 34.9(2) . . ?
O8A Na1 Co2 92.8(3) . . ?
O5A Na1 Co2 91.9(3) . . ?
O2W Na1 W12 98.9(3) 4_575 4_575 ?
O2W Na1 W12 172.6(5) . 4_575 ?
O8C2 Na1 W12 86.8(3) . 4_575 ?
O8C2 Na1 W12 35.0(3) 4_575 4_575 ?
O5C2 Na1 W12 34.9(2) 4_575 4_575 ?
O5C2 Na1 W12 86.1(3) . 4_575 ?
O8A Na1 W12 92.8(3) . 4_575 ?
O5A Na1 W12 91.9(3) . 4_575 ?
Co2 Na1 W12 77.20(19) . 4_575 ?
O2W Na1 Co2 98.9(3) 4_575 4_575 ?
O2W Na1 Co2 172.6(5) . 4_575 ?
O8C2 Na1 Co2 86.8(3) . 4_575 ?
O8C2 Na1 Co2 35.0(3) 4_575 4_575 ?
O5C2 Na1 Co2 34.9(2) 4_575 4_575 ?
O5C2 Na1 Co2 86.1(3) . 4_575 ?
O8A Na1 Co2 92.8(3) . 4_575 ?
O5A Na1 Co2 91.9(3) . 4_575 ?
Co2 Na1 Co2 77.20(19) . 4_575 ?
W12 Na1 Co2 0.00(4) 4_575 4_575 ?
O3W Na2 O1W 83.5(5) . . ?
O3W Na2 O4C2 144.1(5) . . ?
O1W Na2 O4C2 88.6(4) . . ?
O3W Na2 O3C1 91.8(4) . . ?
O1W Na2 O3C1 145.4(4) . . ?
O4C2 Na2 O3C1 75.3(4) . . ?
O3W Na2 O7C2 147.0(5) . . ?
O1W Na2 O7C2 90.2(4) . . ?
O4C2 Na2 O7C2 67.5(3) . . ?
O3C1 Na2 O7C2 110.6(4) . . ?
O3W Na2 O6C1 93.9(5) . . ?
O1W Na2 O6C1 147.9(5) . . ?
O4C2 Na2 O6C1 110.4(4) . . ?
O3C1 Na2 O6C1 66.5(4) . . ?
O7C2 Na2 O6C1 74.7(4) . . ?
O3W Na2 O34 86.1(4) . . ?
O1W Na2 O34 87.1(4) . . ?
O4C2 Na2 O34 58.5(3) . . ?
O3C1 Na2 O34 58.3(3) . . ?
O7C2 Na2 O34 126.0(4) . . ?
O6C1 Na2 O34 124.8(4) . . ?
O3W Na2 O67 89.9(4) . . ?
O1W Na2 O67 90.1(4) . . ?
O4C2 Na2 O67 125.2(4) . . ?
O3C1 Na2 O67 124.3(4) . . ?
O7C2 Na2 O67 57.7(3) . . ?
O6C1 Na2 O67 57.9(4) . . ?
O34 Na2 O67 175.3(4) . . ?
O3W Na2 Co2 177.6(4) . . ?
O1W Na2 Co2 97.8(3) . . ?
O4C2 Na2 Co2 34.3(2) . . ?
O3C1 Na2 Co2 86.0(3) . . ?
O7C2 Na2 Co2 35.1(2) . . ?
O6C1 Na2 Co2 86.0(3) . . ?
O34 Na2 Co2 92.1(3) . . ?
O67 Na2 Co2 92.1(3) . . ?
O3W Na2 Co1 102.3(4) . . ?
O1W Na2 Co1 174.0(4) . . ?
O4C2 Na2 Co1 85.8(3) . . ?
O3C1 Na2 Co1 34.4(2) . . ?
O7C2 Na2 Co1 85.5(3) . . ?
O6C1 Na2 Co1 34.2(3) . . ?
O34 Na2 Co1 92.0(3) . . ?
O67 Na2 Co1 91.2(3) . . ?
Co2 Na2 Co1 76.24(13) . . ?
As1 O1AS W2 134.0(7) . . ?
As1 O1AS W5 117.0(4) . 4_575 ?
W2 O1AS W5 93.5(4) . 4_575 ?
As1 O1AS W5 117.0(4) . . ?
W2 O1AS W5 93.5(4) . . ?
W5 O1AS W5 92.3(5) 4_575 . ?
As1 O2AS W1 134.9(5) . . ?
As1 O2AS W3 117.3(4) . . ?
W1 O2AS W3 93.4(3) . . ?
As1 O2AS W4 116.8(4) . . ?
W1 O2AS W4 93.0(3) . . ?
W3 O2AS W4 91.2(3) . . ?
As2 O3AS W8 117.5(4) . 4_575 ?
As2 O3AS W8 117.5(4) . . ?
W8 O3AS W8 92.7(5) 4_575 . ?
As2 O3AS W10 133.0(7) . . ?
W8 O3AS W10 93.5(4) 4_575 . ?
W8 O3AS W10 93.5(4) . . ?
As2 O4AS W9 133.5(5) . . ?
As2 O4AS W6 117.2(5) . . ?
W9 O4AS W6 93.7(4) . . ?
As2 O4AS W7 116.9(5) . . ?
W9 O4AS W7 93.9(3) . . ?
W6 O4AS W7 92.3(3) . . ?
W1 O1A W1 151.5(9) 4_575 . ?
W1 O1A Cs3 100.4(4) 4_575 1_556 ?
W1 O1A Cs3 100.4(4) . 1_556 ?
W1 O1A Cs1 90.4(4) 4_575 1_556 ?
W1 O1A Cs1 90.4(4) . 1_556 ?
Cs3 O1A Cs1 45.2(2) 1_556 1_556 ?
W1 O1T Cs1 100.5(5) . 1_556 ?
W1 O1T Cs3 109.9(5) . 1_556 ?
Cs1 O1T Cs3 47.2(2) 1_556 1_556 ?
W2 O2T Cs1 98.0(6) . 1_556 ?
W3 O3A W3 149.9(8) 4_575 . ?
W3 O3C1 Co1 148.6(6) . . ?
W3 O3C1 Na2 111.9(5) . . ?
Co1 O3C1 Na2 99.3(4) . . ?
W4 O4C2 Co2 149.8(6) . . ?
W4 O4C2 Na2 110.9(5) . . ?
Co2 O4C2 Na2 99.1(4) . . ?
W5 O5A W5 118.3(7) . 4_575 ?
W5 O5A Na1 93.4(4) . . ?
W5 O5A Na1 93.4(4) 4_575 . ?
W5 O5C2 Co2 149.8(6) . . ?
W5 O5C2 Na1 112.9(5) . . ?
Co2 O5C2 Na1 97.0(4) . . ?
W6 O6A W6 149.0(8) . 4_575 ?
W6 O6C1 Co1 149.8(6) . . ?
W6 O6C1 Na2 111.7(5) . . ?
Co1 O6C1 Na2 98.4(4) . . ?
W7 O7C2 Co2 149.7(6) . . ?
W7 O7C2 Na2 112.4(5) . . ?
Co2 O7C2 Na2 97.8(4) . . ?
W7 O7T Cs2 105.4(5) . . ?
W8 O8A W8 120.1(8) . 4_575 ?
W8 O8A Na1 94.8(5) . . ?
W8 O8A Na1 94.8(5) 4_575 . ?
W8 O8C2 Co2 148.4(6) . . ?
W8 O8C2 Na1 112.5(5) . . ?
Co2 O8C2 Na1 98.9(4) . . ?
W8 O8T Cs2 107.6(5) . . ?
W9 O9A W9 151.4(9) 4_575 . ?
W9 O9A Cs3 100.3(4) 4_575 . ?
W9 O9A Cs3 100.3(4) . . ?
W9 O9A Cs1 90.2(4) 4_575 . ?
W9 O9A Cs1 90.2(4) . . ?
Cs3 O9A Cs1 45.3(3) . . ?
W9 O9T Cs3 109.3(5) . . ?
W9 O9T Cs1 99.2(5) . . ?
Cs3 O9T Cs1 47.1(2) . . ?
W10 O10T Cs1 97.7(7) . . ?
W2 O12 W1 151.3(6) . . ?
W2 O12 Cs2 103.6(4) . 3_565 ?
W1 O12 Cs2 103.8(4) . 3_565 ?
W2 O12 Cs1 91.2(3) . 1_556 ?
W1 O12 Cs1 88.7(3) . 1_556 ?
Cs2 O12 Cs1 107.0(3) 3_565 1_556 ?
W1 O13 W3 120.0(5) . . ?
W1 O14 W4 119.7(5) . . ?
W1 O14 Cs2 102.7(4) . 3_565 ?
W4 O14 Cs2 108.1(4) . 3_565 ?
W2 O25 W5 119.8(5) . . ?
W2 O25 Cs2 102.5(4) . 3_565 ?
W5 O25 Cs2 108.5(4) . 3_565 ?
W4 O34 W3 120.8(5) . . ?
W4 O34 Na2 94.6(4) . . ?
W3 O34 Na2 94.6(4) . . ?
W5 O45 W4 148.5(5) . . ?
W5 O45 Cs2 105.2(4) . 3_565 ?
W4 O45 Cs2 105.7(4) . 3_565 ?
W7 O67 W6 120.2(6) . . ?
W7 O67 Na2 94.1(4) . . ?
W6 O67 Na2 95.4(4) . . ?
W9 O69 W6 120.2(6) . . ?
W8 O78 W7 148.5(6) . . ?
W8 O78 Cs2 99.0(4) . . ?
W7 O78 Cs2 101.7(4) . . ?
W9 O79 W7 120.2(5) . . ?
W10 O810 W8 120.4(5) . . ?
W9 O910 W10 152.0(6) . . ?
W9 O910 Cs1 90.3(4) . . ?
W10 O910 Cs1 89.6(4) . . ?
Cs1 O8W Cs2 118.7(10) . 3_564 ?
O9W O10W Cs3 116.9(14) . . ?

loop_
_geom_bond_atom_site_label_1
_geom_bond_atom_site_label_2
_geom_bond_distance
_geom_bond_site_symmetry_2
_geom_bond_publ_flag
W1 O1T 1.707(11) . ?
W1 O14 1.890(10) . ?
W1 O13 1.903(11) . ?
W1 O12 1.916(10) . ?
W1 O1A 1.917(4) . ?
W1 O2AS 2.287(9) . ?
W1 Cs1 3.949(3) 1_556 ?
W1 Cs2 4.058(2) 3_565 ?
W1 Cs3 4.191(8) 1_556 ?
W2 O2T 1.692(15) . ?
W2 O25 1.910(10) . ?
W2 O25 1.910(10) 4_575 ?
W2 O12 1.915(10) . ?
W2 O12 1.915(10) 4_575 ?
W2 O1AS 2.308(13) . ?
W2 Cs1 4.024(4) 1_556 ?
W2 Cs2 4.052(2) 3_565 ?
W2 Cs2 4.052(2) 2 ?
W3 O3T 1.729(11) . ?
W3 O3C1 1.830(9) . ?
W3 O3A 1.906(4) . ?
W3 O34 1.942(10) . ?
W3 O13 1.984(10) . ?
W3 O2AS 2.339(9) . ?
W3 Na2 3.621(6) . ?
W4 O4T 1.735(10) . ?
W4 O4C2 1.842(9) . ?
W4 O45 1.910(10) . ?
W4 O34 1.912(11) . ?
W4 O14 2.000(10) . ?
W4 O2AS 2.351(9) . ?
W4 Na2 3.604(6) . ?
W4 Cs2 4.266(3) 3_565 ?
W5 O5T 1.715(10) . ?
W5 O5C2 1.831(9) . ?
W5 O45 1.906(10) . ?
W5 O5A 1.950(8) . ?
W5 O25 1.985(9) . ?
W5 O1AS 2.321(9) . ?
W5 Na1 3.673(8) . ?
W5 Cs2 4.252(3) 3_565 ?
W6 O6T 1.710(12) . ?
W6 O6C1 1.845(11) . ?
W6 O6A 1.902(4) . ?
W6 O67 1.941(12) . ?
W6 O69 1.981(11) . ?
W6 O4AS 2.322(10) . ?
W6 Na2 3.668(6) . ?
W7 O7T 1.707(11) . ?
W7 O7C2 1.813(9) . ?
W7 O78 1.908(10) . ?
W7 O67 1.927(12) . ?
W7 O79 1.995(10) . ?
W7 O4AS 2.329(10) . ?
W7 Na2 3.623(6) . ?
W7 Cs2 4.051(2) . ?
W8 O8T 1.732(11) . ?
W8 O8C2 1.829(10) . ?
W8 O78 1.906(10) . ?
W8 O8A 1.928(8) . ?
W8 O810 1.994(10) . ?
W8 O3AS 2.308(9) . ?
W8 Na1 3.600(8) . ?
W8 Cs2 3.979(2) . ?
W9 O9T 1.703(12) . ?
W9 O910 1.904(11) . ?
W9 O9A 1.906(4) . ?
W9 O79 1.907(11) . ?
W9 O69 1.910(11) . ?
W9 O4AS 2.301(9) . ?
W9 Cs1 3.976(3) . ?
W9 Cs3 4.124(7) . ?
W10 O10T 1.725(15) . ?
W10 O810 1.896(11) 4_575 ?
W10 O810 1.896(11) . ?
W10 O910 1.915(11) . ?
W10 O910 1.915(11) 4_575 ?
W10 O3AS 2.326(13) . ?
W10 Cs1 3.961(4) . ?
Co1 O6C1 1.951(11) . ?
Co1 O6C1 1.951(11) 4_575 ?
Co1 O3C1 1.967(9) 4_575 ?
Co1 O3C1 1.967(9) . ?
Co1 O1CW 2.29(2) . ?
Co1 Na2 3.436(6) . ?
Co1 Na2 3.436(6) 4_575 ?
Co2 O4C2 1.945(10) . ?
Co2 O5C2 1.960(10) . ?
Co2 O8C2 1.975(10) . ?
Co2 O7C2 1.979(10) . ?
Co2 O2CW 2.284(11) . ?
Co2 Na1 3.401(7) . ?
Co2 Na2 3.410(6) . ?
As1 O2AS 1.787(9) 4_575 ?
As1 O2AS 1.787(9) . ?
As1 O1AS 1.797(14) . ?
As2 O4AS 1.798(10) . ?
As2 O4AS 1.798(10) 4_575 ?
As2 O3AS 1.806(13) . ?
Cs1 Cs3 2.626(11) . ?
Cs1 O8W 3.02(3) 4_575 ?
Cs1 O8W 3.02(3) . ?
Cs1 O1T 3.263(12) 1_554 ?
Cs1 O1T 3.263(12) 4_574 ?
Cs1 O9T 3.330(12) 4_575 ?
Cs1 O9T 3.330(12) . ?
Cs1 O10T 3.342(17) . ?
Cs1 O2T 3.422(16) 1_554 ?
Cs1 O1A 3.439(15) 1_554 ?
Cs1 O910 3.479(11) 4_575 ?
Cs1 O910 3.479(11) . ?
Cs2 O8T 3.097(11) . ?
Cs2 O12 3.149(10) 3_565 ?
Cs2 O25 3.184(10) 3_565 ?
Cs2 O14 3.198(11) 3_565 ?
Cs2 O8W 3.20(3) 3_564 ?
Cs2 O78 3.208(10) . ?
Cs2 O7T 3.247(11) . ?
Cs2 O45 3.333(10) 3_565 ?
Cs2 O7W 3.45(3) . ?
Cs2 O22W 3.78(3) 3_564 ?
Cs3 O15W 2.57(3) . ?
Cs3 O17W 3.21(5) . ?
Cs3 O9T 3.236(13) 4_575 ?
Cs3 O9T 3.236(13) . ?
Cs3 O10W 3.24(2) 4_575 ?
Cs3 O10W 3.24(2) . ?
Cs3 O1T 3.289(13) 1_554 ?
Cs3 O1T 3.289(13) 4_574 ?
Cs3 O9A 3.333(16) . ?
Cs3 O1A 3.398(17) 1_554 ?
Cs3 W9 4.124(7) 4_575 ?
Na1 O2W 2.320(14) 4_575 ?
Na1 O2W 2.320(14) . ?
Na1 O8C2 2.480(12) . ?
Na1 O8C2 2.480(12) 4_575 ?
Na1 O5C2 2.550(12) 4_575 ?
Na1 O5C2 2.550(12) . ?
Na1 O8A 2.885(17) . ?
Na1 O5A 2.997(17) . ?
Na1 W12 3.401(7) 4_575 ?
Na1 Co2 3.401(7) 4_575 ?
Na2 O3W 2.333(15) . ?
Na2 O1W 2.363(13) . ?
Na2 O4C2 2.508(12) . ?
Na2 O3C1 2.517(11) . ?
Na2 O7C2 2.522(11) . ?
Na2 O6C1 2.559(13) . ?
Na2 O34 2.905(12) . ?
Na2 O67 2.933(13) . ?
O1AS W5 2.321(9) 4_575 ?
O3AS W8 2.308(9) 4_575 ?
O1A W1 1.917(4) 4_575 ?
O1A Cs3 3.398(17) 1_556 ?
O1A Cs1 3.439(15) 1_556 ?
O1T Cs1 3.263(12) 1_556 ?
O1T Cs3 3.289(13) 1_556 ?
O2T Cs1 3.422(16) 1_556 ?
O3A W3 1.906(4) 4_575 ?
O5A W5 1.950(8) 4_575 ?
O6A W6 1.902(4) 4_575 ?
O8A W8 1.928(8) 4_575 ?
O9A W9 1.906(4) 4_575 ?
O12 Cs2 3.149(10) 3_565 ?
O12 Cs1 3.499(10) 1_556 ?
O14 Cs2 3.198(11) 3_565 ?
O25 Cs2 3.184(10) 3_565 ?
O45 Cs2 3.333(10) 3_565 ?
O8W Cs2 3.20(3) 3_564 ?
O9W O10W 1.59(3) . ?
O13W O20W 1.12(6) 3_564 ?
O20W O13W 1.12(6) 3_564 ?
O22W Cs2 3.78(3) 3_564 ?
